data_7100678
loop_
_publ_author_name
'Spencer Williams'
'Emma Denehy'
'Jonathan M. White'

_publ_section_title
;
Ground state structures of sulfate monoesters and
sulfamates reveal similar reaction coordinates for sulfuryl and sulfamyl
transfer
;
_journal_name_full 'Chemical Communications'
_journal_paper_doi 10.1039/b513712h
_journal_year 2006
_chemical_formula_sum 'C7 H7 K O5 S'
_chemical_formula_weight 242.29
_chemical_name_common 'potassium 4-methoxyphenyl sulfate'
_space_group_IT_number 14
_symmetry_cell_setting monoclinic
_symmetry_space_group_name_Hall '-P 2ybc'
_symmetry_space_group_name_H-M 'P 1 21/c 1'
_cell_angle_alpha 90.00
_cell_angle_beta 93.3540(10)
_cell_angle_gamma 90.00
_cell_formula_units_Z 8
_cell_length_a 7.1098(4)
_cell_length_b 38.923(2)
_cell_length_c 7.1463(4)
_cell_measurement_temperature 130(2)
_cell_volume 1974.2(2)
_diffrn_ambient_temperature 130(2)
_exptl_crystal_density_diffrn 1.630
_cod_depositor_comments
;
The following automatic conversions were performed:
'_symmetry_cell_setting' value 'Monoclinic' changed to 'monoclinic'
according to '/home/saulius/struct/CIF-dictionaries/cif_core.dic'
dictionary named 'cif_core.dic' version 2.4.1 from 2010-06-29.

Automatic conversion script
Id: cif_fix_enum 1527 2010-12-29 10:47:43Z saulius 
;
_cod_original_sg_symbol_H-M 'P 21/c'
_cod_database_code 7100678

loop_
_symmetry_equiv_pos_as_xyz
'x, y, z'
'-x, y+1/2, -z+1/2'
'-x, -y, -z'
'x, -y-1/2, z-1/2'

loop_
_atom_site_label
_atom_site_type_symbol
_atom_site_fract_x
_atom_site_fract_y
_atom_site_fract_z
_atom_site_U_iso_or_equiv
_atom_site_adp_type
_atom_site_occupancy
_atom_site_symmetry_multiplicity
_atom_site_calc_flag
_atom_site_refinement_flags
_atom_site_disorder_assembly
_atom_site_disorder_group
K1 K 0.12029(5) 0.022937(10) 0.83879(5) 0.01661(10) Uani 1 1 d . . .
K2 K 0.49160(5) 0.047063(10) 0.35643(5) 0.01680(10) Uani 1 1 d . . .
S4 S 0.57876(6) 0.046386(11) 0.85399(6) 0.01374(11) Uani 1 1 d . . .
S3 S 0.01888(6) 0.052539(11) 0.37319(6) 0.01441(11) Uani 1 1 d . . .
C5 C 0.7965(3) 0.11995(5) 0.8585(3) 0.0233(4) Uani 1 1 d . . .
H5 H 0.8809 0.1031 0.9101 0.028 Uiso 1 1 calc R . .
O1 O 0.7356(3) 0.21403(4) 0.8302(2) 0.0403(4) Uani 1 1 d . . .
C1 C 0.6380(3) 0.11028(5) 0.7514(2) 0.0176(4) Uani 1 1 d . . .
C2 C 0.5113(3) 0.13433(5) 0.6780(3) 0.0245(4) Uani 1 1 d . . .
H2 H 0.4001 0.1273 0.6083 0.029 Uiso 1 1 calc R . .
C3 C 0.5486(3) 0.16893(5) 0.7074(3) 0.0303(5) Uani 1 1 d . . .
H3 H 0.4638 0.1858 0.6558 0.036 Uiso 1 1 calc R . .
C4 C 0.7098(3) 0.17903(5) 0.8121(3) 0.0269(5) Uani 1 1 d . . .
C6 C 0.8999(5) 0.22538(6) 0.9353(4) 0.0556(8) Uani 1 1 d . . .
H6A H 0.8997 0.2162 1.0631 0.083 Uiso 1 1 calc R . .
H6B H 0.9012 0.2505 0.9398 0.083 Uiso 1 1 calc R . .
H6C H 1.0121 0.2172 0.8756 0.083 Uiso 1 1 calc R . .
O9 O 0.49913(18) 0.01926(3) 0.73587(17) 0.0174(3) Uani 1 1 d . . .
O2 O 0.60646(19) 0.07590(3) 0.69721(17) 0.0179(3) Uani 1 1 d . . .
O5 O -0.14009(18) 0.03180(3) 0.42019(18) 0.0199(3) Uani 1 1 d . . .
O8 O 0.44833(18) 0.06052(3) 0.98126(17) 0.0201(3) Uani 1 1 d . . .
O6 O 0.11556(18) 0.03941(3) 0.21489(17) 0.0187(3) Uani 1 1 d . . .
O4 O -0.08233(18) 0.08807(3) 0.30403(18) 0.0197(3) Uani 1 1 d . . .
O7 O 0.76215(18) 0.03887(3) 0.94057(19) 0.0213(3) Uani 1 1 d . . .
O3 O 0.3134(2) 0.21065(4) 0.3088(2) 0.0398(4) Uani 1 1 d . . .
C7 C 0.0295(3) 0.11791(5) 0.3034(3) 0.0189(4) Uani 1 1 d . . .
C12 C 0.1828(3) 0.12080(5) 0.1945(3) 0.0207(4) Uani 1 1 d . . .
H12 H 0.2200 0.1019 0.1214 0.025 Uiso 1 1 calc R . .
C8 C -0.0261(3) 0.14508(5) 0.4112(3) 0.0257(4) Uani 1 1 d . . .
H8 H -0.1315 0.1428 0.4860 0.031 Uiso 1 1 calc R . .
C11 C 0.2830(3) 0.15167(5) 0.1922(3) 0.0249(4) Uani 1 1 d . . .
H11 H 0.3887 0.1539 0.1177 0.030 Uiso 1 1 calc R . .
C9 C 0.0728(3) 0.17572(5) 0.4095(3) 0.0303(5) Uani 1 1 d . . .
H9 H 0.0353 0.1945 0.4837 0.036 Uiso 1 1 calc R . .
C10 C 0.2266(3) 0.17916(5) 0.2999(3) 0.0274(5) Uani 1 1 d . . .
C13 C 0.4704(4) 0.21537(7) 0.1945(5) 0.0571(8) Uani 1 1 d . . .
H13A H 0.5677 0.1983 0.2286 0.086 Uiso 1 1 calc R . .
H13B H 0.5222 0.2385 0.2146 0.086 Uiso 1 1 calc R . .
H13C H 0.4286 0.2126 0.0623 0.086 Uiso 1 1 calc R . .
C14 C 0.8321(3) 0.15474(5) 0.8906(3) 0.0267(5) Uani 1 1 d . . .
H14 H 0.9399 0.1617 0.9659 0.032 Uiso 1 1 calc R . .
O10 O 0.14737(18) 0.06186(3) 0.52966(17) 0.0188(3) Uani 1 1 d . . .

loop_
_atom_site_aniso_label
_atom_site_aniso_U_11
_atom_site_aniso_U_22
_atom_site_aniso_U_33
_atom_site_aniso_U_23
_atom_site_aniso_U_13
_atom_site_aniso_U_12
K1 0.0156(2) 0.0180(2) 0.0166(2) 0.00018(14) 0.00294(14) -0.00127(14)
K2 0.0151(2) 0.0194(2) 0.01563(19) -0.00212(14) -0.00091(14) 0.00173(14)
S4 0.0129(2) 0.0146(2) 0.0137(2) 0.00022(15) 0.00066(16) -0.00042(16)
S3 0.0126(2) 0.0158(2) 0.0147(2) 0.00062(15) 0.00067(16) 0.00106(16)
C5 0.0274(11) 0.0183(9) 0.0235(10) 0.0030(7) -0.0054(8) 0.0000(8)
O1 0.0584(11) 0.0138(7) 0.0462(10) 0.0014(6) -0.0178(8) -0.0030(7)
C1 0.0227(10) 0.0163(9) 0.0143(8) 0.0008(7) 0.0038(7) -0.0030(7)
C2 0.0238(11) 0.0235(10) 0.0255(10) -0.0025(8) -0.0045(8) 0.0010(8)
C3 0.0359(13) 0.0210(10) 0.0329(12) 0.0001(8) -0.0088(10) 0.0058(9)
C4 0.0386(13) 0.0162(9) 0.0255(10) 0.0012(8) -0.0013(9) -0.0026(8)
C6 0.080(2) 0.0196(11) 0.0632(18) 0.0024(11) -0.0301(16) -0.0168(12)
O9 0.0175(7) 0.0157(6) 0.0188(6) -0.0018(5) 0.0005(5) -0.0014(5)
O2 0.0251(7) 0.0145(6) 0.0140(6) -0.0001(5) 0.0013(5) -0.0045(5)
O5 0.0155(7) 0.0197(7) 0.0249(7) 0.0011(5) 0.0041(5) -0.0011(5)
O8 0.0208(7) 0.0214(7) 0.0188(7) -0.0011(5) 0.0071(5) 0.0008(5)
O6 0.0158(7) 0.0223(7) 0.0182(7) -0.0017(5) 0.0026(5) 0.0010(5)
O4 0.0157(7) 0.0178(6) 0.0252(7) 0.0023(5) -0.0020(5) 0.0017(5)
O7 0.0168(7) 0.0212(7) 0.0251(7) 0.0005(5) -0.0041(5) 0.0009(5)
O3 0.0515(11) 0.0203(8) 0.0477(10) -0.0028(7) 0.0047(8) -0.0106(7)
C7 0.0207(10) 0.0166(9) 0.0189(9) 0.0030(7) -0.0040(7) 0.0013(7)
C12 0.0207(10) 0.0193(9) 0.0220(9) -0.0002(7) -0.0006(7) 0.0016(7)
C8 0.0305(12) 0.0237(10) 0.0236(10) 0.0025(8) 0.0076(8) 0.0044(8)
C11 0.0246(11) 0.0230(10) 0.0270(11) 0.0026(8) 0.0009(8) -0.0015(8)
C9 0.0474(14) 0.0172(10) 0.0265(11) -0.0028(8) 0.0048(10) 0.0048(9)
C10 0.0343(12) 0.0176(10) 0.0296(11) 0.0024(8) -0.0026(9) -0.0020(8)
C13 0.0592(19) 0.0309(14) 0.083(2) -0.0017(14) 0.0180(16) -0.0213(13)
C14 0.0325(12) 0.0211(10) 0.0252(10) -0.0005(8) -0.0091(9) -0.0062(8)
O10 0.0202(7) 0.0197(7) 0.0163(6) 0.0011(5) -0.0020(5) 0.0007(5)

loop_
_geom_bond_atom_site_label_1
_geom_bond_atom_site_label_2
_geom_bond_distance
_geom_bond_site_symmetry_2
_geom_bond_publ_flag
K1 O10 2.6949(13) . ?
K1 O7 2.7594(14) 1_455 ?
K1 O6 2.7652(13) 1_556 ?
K1 O5 2.8309(14) 3_556 ?
K1 O9 2.8369(14) . ?
K1 O8 2.8876(14) . ?
K1 O6 2.9617(13) 3_556 ?
K1 O7 2.9694(13) 3_657 ?
K1 S4 3.3806(6) . ?
K1 S3 3.4247(6) 3_556 ?
K1 K1 3.4473(8) 3_557 ?
K1 S3 3.5550(6) . ?
K2 O9 2.6662(12) 3_656 ?
K2 O5 2.6978(14) 1_655 ?
K2 O8 2.7314(13) 1_554 ?
K2 O2 2.7612(13) . ?
K2 O6 2.8185(13) . ?
K2 O10 2.8651(14) . ?
K2 O9 2.9171(13) . ?
K2 S3 3.3768(6) . ?
K2 S4 3.5735(6) . ?
K2 S4 3.6793(6) 1_554 ?
K2 S3 3.7498(6) 1_655 ?
K2 K1 4.1754(6) 3_656 ?
S4 O7 1.4402(13) . ?
S4 O8 1.4452(13) . ?
S4 O9 1.4463(13) . ?
S4 O2 1.6246(13) . ?
S4 K2 3.6793(6) 1_556 ?
S3 O5 1.4444(13) . ?
S3 O10 1.4481(13) . ?
S3 O6 1.4506(13) . ?
S3 O4 1.6225(13) . ?
S3 K1 3.4247(6) 3_556 ?
S3 K2 3.7498(6) 1_455 ?
C5 C1 1.377(3) . ?
C5 C14 1.394(3) . ?
C5 H5 0.9500 . ?
O1 C4 1.380(2) . ?
O1 C6 1.422(3) . ?
C1 C2 1.382(3) . ?
C1 O2 1.408(2) . ?
C2 C3 1.386(3) . ?
C2 H2 0.9500 . ?
C3 C4 1.388(3) . ?
C3 H3 0.9500 . ?
C4 C14 1.381(3) . ?
C6 H6A 0.9800 . ?
C6 H6B 0.9800 . ?
C6 H6C 0.9800 . ?
O9 K2 2.6662(12) 3_656 ?
O5 K2 2.6978(14) 1_455 ?
O5 K1 2.8309(14) 3_556 ?
O8 K2 2.7314(13) 1_556 ?
O6 K1 2.7652(13) 1_554 ?
O6 K1 2.9617(13) 3_556 ?
O4 C7 1.408(2) . ?
O7 K1 2.7594(14) 1_655 ?
O7 K1 2.9694(13) 3_657 ?
O3 C10 1.372(2) . ?
O3 C13 1.433(3) . ?
C7 C8 1.380(3) . ?
C7 C12 1.380(3) . ?
C12 C11 1.397(3) . ?
C12 H12 0.9500 . ?
C8 C9 1.385(3) . ?
C8 H8 0.9500 . ?
C11 C10 1.391(3) . ?
C11 H11 0.9500 . ?
C9 C10 1.388(3) . ?
C9 H9 0.9500 . ?
C13 H13A 0.9800 . ?
C13 H13B 0.9800 . ?
C13 H13C 0.9800 . ?
C14 H14 0.9500 . ?
